data_2226053
loop_
_publ_author_name
'Gowda, B. Thimme'
'Foro, Sabine'
'Nirmala, P. G.'
'Fuess, Hartmut'

_publ_section_title
;
 <i>N</i>-(Phenylsulfonyl)acetamide
;
_journal_coeditor_code BT5256
_journal_issue 6
_journal_name_full 'Acta Crystallographica Section E'
_journal_page_first o1284
_journal_paper_doi 10.1107/S1600536810015849
_journal_volume 66
_journal_year 2010
_chemical_formula_iupac 'C8 H9 N O3 S'
_chemical_formula_moiety 'C8 H9 N O3 S'
_chemical_formula_sum 'C8 H9 N O3 S'
_chemical_formula_weight 199.22
_chemical_name_systematic
;
<i>N</i>-(Phenylsulfonyl)acetamide
;
_space_group_IT_number 78
_symmetry_cell_setting tetragonal
_symmetry_space_group_name_Hall 'P 4cw'
_symmetry_space_group_name_H-M 'P 43'
_atom_sites_solution_hydrogens geom
_atom_sites_solution_primary direct
_atom_sites_solution_secondary difmap
_audit_creation_method SHELXL-97
_cell_angle_alpha 90.00
_cell_angle_beta 90.00
_cell_angle_gamma 90.00
_cell_formula_units_Z 4
_cell_length_a 7.9400(5)
_cell_length_b 7.9400(5)
_cell_length_c 15.288(2)
_cell_measurement_reflns_used 1337
_cell_measurement_temperature 299(2)
_cell_measurement_theta_max 27.85
_cell_measurement_theta_min 2.55
_cell_volume 963.81(15)
_computing_cell_refinement
;
CrysAlis RED (Oxford Diffraction, 2009)
;
_computing_data_collection
;
CrysAlis CCD (Oxford Diffraction, 2009)
;
_computing_data_reduction
;
CrysAlis RED (Oxford Diffraction, 2009)
;
_computing_molecular_graphics 'PLATON (Spek, 2009)'
_computing_publication_material 'SHELXL97 (Sheldrick, 2008)'
_computing_structure_refinement 'SHELXL97 (Sheldrick, 2008)'
_computing_structure_solution 'SHELXS97 (Sheldrick, 2008)'
_diffrn_ambient_temperature 299(2)
_diffrn_measured_fraction_theta_full 0.989
_diffrn_measured_fraction_theta_max 0.989
_diffrn_measurement_device_type
;
Oxford Diffraction Xcalibur diffractometer
with a Sapphire CCD detector
;
_diffrn_measurement_method
;
Rotation method data acquisition using \w and \f scans
;
_diffrn_radiation_monochromator graphite
_diffrn_radiation_source 'fine-focus sealed tube'
_diffrn_radiation_type MoK\a
_diffrn_radiation_wavelength 0.71073
_diffrn_reflns_av_R_equivalents 0.0138
_diffrn_reflns_av_sigmaI/netI 0.0196
_diffrn_reflns_limit_h_max 9
_diffrn_reflns_limit_h_min -5
_diffrn_reflns_limit_k_max 5
_diffrn_reflns_limit_k_min -9
_diffrn_reflns_limit_l_max 19
_diffrn_reflns_limit_l_min -18
_diffrn_reflns_number 2706
_diffrn_reflns_theta_full 26.35
_diffrn_reflns_theta_max 26.35
_diffrn_reflns_theta_min 2.57
_diffrn_standards_decay_% 0
_diffrn_standards_number 0
_exptl_absorpt_coefficient_mu 0.310
_exptl_absorpt_correction_T_max 0.9638
_exptl_absorpt_correction_T_min 0.9128
_exptl_absorpt_correction_type multi-scan
_exptl_absorpt_process_details
;
(CrysAlis RED; Oxford Diffraction, 2009)
;
_exptl_crystal_colour colourless
_exptl_crystal_density_diffrn 1.373
_exptl_crystal_density_method 'not measured'
_exptl_crystal_description rod
_exptl_crystal_F_000 416
_exptl_crystal_size_max 0.30
_exptl_crystal_size_mid 0.24
_exptl_crystal_size_min 0.12
_refine_diff_density_max 0.210
_refine_diff_density_min -0.241
_refine_ls_abs_structure_details 'Flack (1983), 378 Friedel pairs'
_refine_ls_abs_structure_Flack 0.11(16)
_refine_ls_extinction_method none
_refine_ls_goodness_of_fit_ref 1.300
_refine_ls_hydrogen_treatment mixed
_refine_ls_matrix_type full
_refine_ls_number_parameters 121
_refine_ls_number_reflns 1401
_refine_ls_number_restraints 2
_refine_ls_restrained_S_all 1.299
_refine_ls_R_factor_all 0.0644
_refine_ls_R_factor_gt 0.0506
_refine_ls_shift/su_max 0.022
_refine_ls_shift/su_mean 0.002
_refine_ls_structure_factor_coef Fsqd
_refine_ls_weighting_details 'calc w=1/[\s^2^(Fo^2^)+(0.0165P)^2^+0.6175P] where P=(Fo^2^+2Fc^2^)/3'
_refine_ls_weighting_scheme calc
_refine_ls_wR_factor_gt 0.0919
_refine_ls_wR_factor_ref 0.0997
_reflns_number_gt 1214
_reflns_number_total 1401
_reflns_threshold_expression I>2\s(I)
_cod_data_source_file bt5256.cif
_cod_data_source_block I
_cod_database_code 2226053
_cod_database_fobs_code 2226053

loop_
_symmetry_equiv_pos_as_xyz
'x, y, z'
'-x, -y, z+1/2'
'-y, x, z+3/4'
'y, -x, z+1/4'

loop_
_atom_site_type_symbol
_atom_site_label
_atom_site_fract_x
_atom_site_fract_y
_atom_site_fract_z
_atom_site_U_iso_or_equiv
_atom_site_adp_type
_atom_site_calc_flag
_atom_site_refinement_flags
_atom_site_occupancy
_atom_site_disorder_assembly
_atom_site_disorder_group
C C1 0.1027(6) 0.4526(6) -0.0895(3) 0.0558(12) Uani d . 1 . .
C C2 0.1149(6) 0.4033(7) -0.1756(3) 0.0646(14) Uani d . 1 . .
H H2 0.1204 0.2895 -0.1896 0.078 Uiso calc R 1 . .
C C3 0.1188(7) 0.5227(9) -0.2413(4) 0.0866(18) Uani d . 1 . .
H H3 0.1238 0.4899 -0.2996 0.104 Uiso calc R 1 . .
C C4 0.1154(8) 0.6897(9) -0.2194(5) 0.099(2) Uani d . 1 . .
H H4 0.1202 0.7704 -0.2635 0.119 Uiso calc R 1 . .
C C5 0.1051(9) 0.7400(8) -0.1344(7) 0.108(3) Uani d . 1 . .
H H5 0.1017 0.8542 -0.1209 0.129 Uiso calc R 1 . .
C C6 0.0996(7) 0.6210(9) -0.0676(5) 0.0869(19) Uani d . 1 . .
H H6 0.0939 0.6543 -0.0093 0.104 Uiso calc R 1 . .
C C7 0.4226(6) 0.3105(6) 0.0165(3) 0.0550(12) Uani d . 1 . .
C C8 0.5621(6) 0.3530(7) 0.0779(4) 0.0792(17) Uani d . 1 . .
H H8A 0.5555 0.2816 0.1285 0.095 Uiso calc R 1 . .
H H8B 0.5523 0.4686 0.0956 0.095 Uiso calc R 1 . .
H H8C 0.6684 0.3361 0.0492 0.095 Uiso calc R 1 . .
N N1 0.2655(5) 0.3259(5) 0.0517(2) 0.0543(10) Uani d D 1 . .
H H1N 0.250(6) 0.373(6) 0.1013(19) 0.065 Uiso d D 1 . .
O O1 -0.0383(4) 0.3502(6) 0.0542(3) 0.0969(14) Uani d . 1 . .
O O2 0.0878(5) 0.1384(5) -0.0435(2) 0.0849(13) Uani d . 1 . .
O O3 0.4421(5) 0.2652(5) -0.0584(2) 0.0725(11) Uani d . 1 . .
S S1 0.08988(14) 0.30118(19) -0.00585(8) 0.0633(4) Uani d . 1 . .

loop_
_atom_site_aniso_label
_atom_site_aniso_U_11
_atom_site_aniso_U_22
_atom_site_aniso_U_33
_atom_site_aniso_U_12
_atom_site_aniso_U_13
_atom_site_aniso_U_23
C1 0.048(3) 0.059(3) 0.060(3) 0.004(2) -0.007(2) -0.015(3)
C2 0.066(3) 0.070(3) 0.057(3) 0.004(3) -0.008(3) -0.014(3)
C3 0.089(5) 0.098(5) 0.073(4) 0.002(3) -0.017(3) 0.007(4)
C4 0.088(5) 0.088(5) 0.122(6) -0.005(4) -0.026(4) 0.023(5)
C5 0.115(6) 0.059(4) 0.149(7) 0.003(4) -0.028(5) -0.020(5)
C6 0.084(4) 0.084(5) 0.093(4) -0.002(3) -0.017(4) -0.028(4)
C7 0.046(3) 0.057(3) 0.062(3) 0.004(2) 0.005(2) 0.004(2)
C8 0.043(3) 0.105(4) 0.089(4) 0.003(3) -0.005(3) -0.001(4)
N1 0.041(2) 0.079(3) 0.043(2) -0.0046(18) 0.0041(18) -0.017(2)
O1 0.0412(19) 0.173(4) 0.077(2) -0.004(2) 0.009(2) -0.017(3)
O2 0.109(3) 0.073(3) 0.074(2) -0.029(2) -0.019(2) -0.012(2)
O3 0.069(2) 0.090(3) 0.059(2) 0.019(2) 0.0191(18) 0.0000(19)
S1 0.0454(6) 0.0888(10) 0.0557(6) -0.0127(6) -0.0023(7) -0.0144(7)

loop_
_atom_type_symbol
_atom_type_description
_atom_type_scat_dispersion_real
_atom_type_scat_dispersion_imag
_atom_type_scat_source
C C 0.0033 0.0016 'International Tables Vol C Tables 4.2.6.8 and 6.1.1.4'
H H 0.0000 0.0000 'International Tables Vol C Tables 4.2.6.8 and 6.1.1.4'
N N 0.0061 0.0033 'International Tables Vol C Tables 4.2.6.8 and 6.1.1.4'
O O 0.0106 0.0060 'International Tables Vol C Tables 4.2.6.8 and 6.1.1.4'
S S 0.1246 0.1234 'International Tables Vol C Tables 4.2.6.8 and 6.1.1.4'

loop_
_geom_angle_atom_site_label_1
_geom_angle_atom_site_label_2
_geom_angle_atom_site_label_3
_geom_angle_site_symmetry_1
_geom_angle_site_symmetry_3
_geom_angle
_geom_angle_publ_flag
C6 C1 C2 . . 120.7(5) ?
C6 C1 S1 . . 119.0(5) ?
C2 C1 S1 . . 120.3(4) ?
C3 C2 C1 . . 120.1(5) ?
C3 C2 H2 . . 120.0 ?
C1 C2 H2 . . 120.0 ?
C4 C3 C2 . . 119.2(6) ?
C4 C3 H3 . . 120.4 ?
C2 C3 H3 . . 120.4 ?
C5 C4 C3 . . 121.2(7) ?
C5 C4 H4 . . 119.4 ?
C3 C4 H4 . . 119.4 ?
C4 C5 C6 . . 120.2(6) ?
C4 C5 H5 . . 119.9 ?
C6 C5 H5 . . 119.9 ?
C1 C6 C5 . . 118.6(6) ?
C1 C6 H6 . . 120.7 ?
C5 C6 H6 . . 120.7 ?
O3 C7 N1 . . 121.1(5) ?
O3 C7 C8 . . 124.7(5) ?
N1 C7 C8 . . 114.2(4) ?
C7 C8 H8A . . 109.5 ?
C7 C8 H8B . . 109.5 ?
H8A C8 H8B . . 109.5 ?
C7 C8 H8C . . 109.5 ?
H8A C8 H8C . . 109.5 ?
H8B C8 H8C . . 109.5 ?
C7 N1 S1 . . 123.2(3) ?
C7 N1 H1N . . 122(3) ?
S1 N1 H1N . . 113(3) ?
O2 S1 O1 . . 120.2(2) ?
O2 S1 N1 . . 109.5(2) ?
O1 S1 N1 . . 103.1(2) ?
O2 S1 C1 . . 109.2(2) ?
O1 S1 C1 . . 108.8(3) ?
N1 S1 C1 . . 104.8(2) ?

loop_
_geom_bond_atom_site_label_1
_geom_bond_atom_site_label_2
_geom_bond_site_symmetry_2
_geom_bond_distance
_geom_bond_publ_flag
C1 C6 . 1.378(7) ?
C1 C2 . 1.377(6) ?
C1 S1 . 1.758(5) ?
C2 C3 . 1.380(7) ?
C2 H2 . 0.9300 ?
C3 C4 . 1.367(9) ?
C3 H3 . 0.9300 ?
C4 C5 . 1.363(9) ?
C4 H4 . 0.9300 ?
C5 C6 . 1.393(10) ?
C5 H5 . 0.9300 ?
C6 H6 . 0.9300 ?
C7 O3 . 1.210(5) ?
C7 N1 . 1.365(6) ?
C7 C8 . 1.491(6) ?
C8 H8A . 0.9600 ?
C8 H8B . 0.9600 ?
C8 H8C . 0.9600 ?
N1 S1 . 1.660(4) ?
N1 H1N . 0.854(19) ?
O1 S1 . 1.425(4) ?
O2 S1 . 1.415(4) ?

loop_
_geom_hbond_atom_site_label_D
_geom_hbond_atom_site_label_H
_geom_hbond_atom_site_label_A
_geom_hbond_site_symmetry_A
_geom_hbond_distance_DH
_geom_hbond_distance_HA
_geom_hbond_distance_DA
_geom_hbond_angle_DHA
N1 H1N O3 4_565 0.854(19) 2.02(3) 2.823(5) 156(5)

loop_
_geom_torsion_atom_site_label_1
_geom_torsion_atom_site_label_2
_geom_torsion_atom_site_label_3
_geom_torsion_atom_site_label_4
_geom_torsion_site_symmetry_1
_geom_torsion_site_symmetry_2
_geom_torsion_site_symmetry_3
_geom_torsion_site_symmetry_4
_geom_torsion
_geom_torsion_publ_flag
C6 C1 C2 C3 . . . . -2.0(8) ?
S1 C1 C2 C3 . . . . 177.7(4) ?
C1 C2 C3 C4 . . . . 1.9(8) ?
C2 C3 C4 C5 . . . . -1.2(11) ?
C3 C4 C5 C6 . . . . 0.7(12) ?
C2 C1 C6 C5 . . . . 1.5(8) ?
S1 C1 C6 C5 . . . . -178.3(5) ?
C4 C5 C6 C1 . . . . -0.8(10) ?
O3 C7 N1 S1 . . . . -5.6(7) ?
C8 C7 N1 S1 . . . . 174.7(4) ?
C7 N1 S1 O2 . . . . 58.3(5) ?
C7 N1 S1 O1 . . . . -172.6(4) ?
C7 N1 S1 C1 . . . . -58.8(4) ?
C6 C1 S1 O2 . . . . 177.4(4) ?
C2 C1 S1 O2 . . . . -2.3(5) ?
C6 C1 S1 O1 . . . . 44.4(5) ?
C2 C1 S1 O1 . . . . -135.3(4) ?
C6 C1 S1 N1 . . . . -65.3(4) ?
C2 C1 S1 N1 . . . . 114.9(4) ?

loop_
_cod_related_entry_id
_cod_related_entry_database
_cod_related_entry_code
1 ChemSpider 122172
